data_2006104
loop_
_publ_author_name
'Barton, Richard J.'
'Major, Quinn'
'Mihichuk, Lynn M.'
'Robertson, Beverly E.'
'Seip, Candace'

_publ_contact_author
;
L. M. Mihichuk
University of Regina
Department of Chemistry
Regina, Sask.
Canada  S4S 0A2
;
_publ_section_title <i>trans</i>-Chlorobis(diphenylglyoximato)(tri-<i>n</i>-butylphosphine)cobalt(III)
_journal_issue 5
_journal_name_full 'Acta Crystallographica Section C'
_journal_page_first 568
_journal_page_last 570
_journal_paper_doi 10.1107/S010827019601565X
_journal_volume 53
_journal_year 1997
_chemical_formula_analytical 'C 39.8(2) H 49(2) Cl ? Co ? N 4.1(2) O ? P ?'
_chemical_formula_iupac '[Co Cl (C12 H27 P) (C14 H11 N2 O2)2]'
_chemical_formula_sum 'C40 H49 Cl Co N4 O4 P'
_chemical_formula_weight 775.22
_chemical_name_common chloro(tri-n-butylphosphine)cobaloxime
_chemical_name_systematic ' trans-chlorobis(diphenylglyoximato)(tri-n-butylphosphine)cobalt(III)'
_space_group_IT_number 14
_symmetry_cell_setting monoclinic
_symmetry_space_group_name_Hall '-P 2ybc'
_symmetry_space_group_name_H-M 'P 1 21/c 1'
_audit_creation_method from_xtal_archive_file_using_CIFIO
_cell_angle_alpha 90
_cell_angle_beta 97.210(10)
_cell_angle_gamma 90
_cell_formula_units_Z 4
_cell_length_a 12.0300(10)
_cell_length_b 19.854(2)
_cell_length_c 17.091(2)
_cell_measurement_reflns_used 34
_cell_measurement_temperature 293
_cell_measurement_theta_max 21
_cell_measurement_theta_min 18
_cell_volume 4049.8(7)
_computing_cell_refinement 'NRCC Diffractometer Control System'
_computing_data_collection 'NRCC Diffractometer Control System (Gabe, Larson, Lee & Wang, 1979)'
_computing_data_reduction 'Xtal3.2 (Hall, Flack & Stewart, 1992)'
_computing_molecular_graphics 'ORTEPII (Johnson, 1976) in Xtal3.2'
_computing_publication_material Xtal3.2_BONDLA_CIFIO
_computing_structure_refinement Xtal3.2_CRYLSQ_REGWT
_computing_structure_solution Xtal3.2
_diffrn_ambient_temperature 293
_diffrn_measurement_device Picker_FACS-1
_diffrn_measurement_method \q/2\q_scan
_diffrn_radiation_monochromator perpendicular_mounted_graphite
_diffrn_radiation_source xray_tube
_diffrn_radiation_type 'Mo K\a'
_diffrn_radiation_wavelength 0.713543
_diffrn_reflns_av_R_equivalents 0.121
_diffrn_reflns_av_sigmaI/netI .02
_diffrn_reflns_limit_h_max 15
_diffrn_reflns_limit_h_min -15
_diffrn_reflns_limit_k_max 25
_diffrn_reflns_limit_k_min 0
_diffrn_reflns_limit_l_max 22
_diffrn_reflns_limit_l_min 0
_diffrn_reflns_number 9308
_diffrn_reflns_reduction_process Lp_corrections_were_applied
_diffrn_reflns_theta_max 27.5
_diffrn_reflns_theta_min 1.58
_diffrn_standards_decay_% 1
_diffrn_standards_interval_count 47
_diffrn_standards_number 3
_exptl_absorpt_coefficient_mu 0.588
_exptl_absorpt_correction_T_max 0.8396
_exptl_absorpt_correction_T_min 0.7621
_exptl_absorpt_correction_type Gaussian_integration_(Xtal3.2;_Hall,_Flack_&_Stewart,_1992)
_exptl_crystal_colour red-brown
_exptl_crystal_density_diffrn 1.271
_exptl_crystal_density_meas ?
_exptl_crystal_description plate
_exptl_crystal_F_000 1632
_exptl_crystal_size_max 0.45
_exptl_crystal_size_mid 0.28
_exptl_crystal_size_min 0.10
_refine_diff_density_max .716
_refine_diff_density_min -.466
_refine_ls_abs_structure_details none
_refine_ls_extinction_method none
_refine_ls_goodness_of_fit_all 1.322
_refine_ls_goodness_of_fit_obs 1.352
_refine_ls_hydrogen_treatment refall
_refine_ls_matrix_type full
_refine_ls_number_constraints 0
_refine_ls_number_parameters 528
_refine_ls_number_reflns 8367
_refine_ls_number_restraints 0
_refine_ls_R_factor_all .101
_refine_ls_R_factor_obs .085
_refine_ls_shift/esd_max .002
_refine_ls_shift/esd_mean .0001
_refine_ls_structure_factor_coef F
_refine_ls_weighting_scheme calc
_refine_ls_wR_factor_all .044
_refine_ls_wR_factor_obs .043
_reflns_number_observed 8367
_reflns_number_total 9301
_reflns_observed_criterion refl_observed_if_Inet_>_0.0
_cod_data_source_file fg1214.cif
_cod_data_source_block CBPGYT
_cod_depositor_comments
;
The following automatic conversions were performed:

'_exptl_crystal_density_meas' value 'not_measured' was changed to '?'
- the value is perceived as not measured.

Automatic conversion script
Id: cif_fix_values 3008 2015-01-20 13:52:24Z robertas 
;
_cod_original_sg_symbol_Hall -P_2ybc
_cod_original_sg_symbol_H-M 'P 21/c'
_cod_database_code 2006104
_cod_database_fobs_code 2006104

loop_
_symmetry_equiv_pos_as_xyz
+x,+y,+z
-x,1/2+y,1/2-z
-x,-y,-z
+x,1/2-y,1/2+z

loop_
_atom_site_aniso_label
_atom_site_aniso_U_11
_atom_site_aniso_U_22
_atom_site_aniso_U_33
_atom_site_aniso_U_12
_atom_site_aniso_U_13
_atom_site_aniso_U_23
Co .0390(2) .0338(2) .0358(2) .00510(10) .00150(10) .00710(10)
P .0662(4) .0502(4) .0442(3) .0112(3) .0127(3) .0017(3)
Cl .0656(4) .0503(3) .0435(3) .0005(3) .0060(3) -.0008(2)
N1 .0460(10) .0353(9) .0402(9) .0065(8) -.0031(8) .0035(7)
N2 .0440(10) .0361(8) .0430(10) .0061(8) .0005(8) .0097(7)
N3 .0440(10) .0370(9) .0376(9) .0067(8) .0014(8) .0085(7)
N4 .0420(10) .0470(10) .0520(10) .0098(9) .0014(8) .0169(9)
O1 .0420(9) .0427(8) .0600(10) .0085(7) -.0056(7) .0130(7)
O2 .0441(9) .0466(9) .0680(10) .0099(8) -.0010(8) .0193(8)
O3 .0471(9) .0425(8) .0515(9) .0059(7) -.0066(7) .0123(7)
O4 .0406(9) .0570(10) .0840(10) .0083(8) -.0012(9) .0339(9)
C1 .0480(10) .0370(10) .0370(10) .0019(9) -.0001(9) .0022(8)
C2 .0480(10) .0360(10) .0390(10) .0030(10) .0044(9) .0042(8)
C3 .0480(10) .0410(10) .0420(10) .0000(10) .0050(10) .0086(9)
C4 .0430(10) .0460(10) .0480(10) .0010(10) .0070(10) .0120(10)
C5 .093(3) .100(3) .073(2) .009(2) .041(2) .006(2)
C6 .111(3) .097(3) .0430(10) .038(2) .003(2) -.0030(10)
C7 .093(2) .056(2) .068(2) .026(2) .015(2) -.0040(10)
C11 .0450(10) .0420(10) .0530(10) .0010(10) .0030(10) .0050(10)
C12 .055(2) .062(2) .065(2) -.0030(10) -.0050(10) .0130(10)
C13 .048(2) .077(2) .100(3) -.0010(10) -.009(2) .016(2)
C14 .048(2) .088(2) .120(3) .004(2) .021(2) .024(2)
C15 .069(2) .102(3) .087(3) .012(2) .029(2) .033(2)
C16 .051(2) .085(2) .063(2) .011(2) .0110(10) .017(2)
C21 .0470(10) .0360(10) .0470(10) .0029(9) .0050(10) .0051(9)
C22 .0520(10) .056(2) .0530(10) -.0010(10) -.0030(10) .0150(10)
C23 .054(2) .072(2) .068(2) .0080(10) .0020(10) .035(2)
C24 .067(2) .044(2) .095(2) .0030(10) .026(2) .023(2)
C25 .089(2) .046(2) .087(2) -.0140(10) .023(2) -.002(2)
C26 .077(2) .0500(10) .059(2) -.0100(10) .0060(10) .0030(10)
C31 .0470(10) .0430(10) .0460(10) -.0020(10) -.0010(10) .0120(10)
C32 .0470(10) .058(2) .063(2) .0020(10) .0050(10) .0190(10)
C33 .057(2) .071(2) .068(2) -.014(2) .0040(10) .0270(10)
C34 .071(2) .0480(10) .066(2) -.0140(10) -.016(2) .0220(10)
C35 .070(2) .0390(10) .070(2) .0030(10) -.012(2) .0050(10)
C36 .058(2) .0430(10) .0570(10) .0030(10) .0010(10) .0050(10)
C41 .0470(10) .0570(10) .0500(10) -.0070(10) -.0010(10) .0180(10)
C42 .069(2) .067(2) .068(2) -.010(2) -.0040(10) .0020(10)
C43 .081(3) .085(3) .081(2) -.022(2) -.011(2) .000(2)
C44 .066(2) .097(3) .071(2) -.029(2) -.009(2) .012(2)
C45 .047(2) .116(3) .067(2) -.008(2) .0000(10) .030(2)
C46 .045(2) .070(2) .062(2) -.0010(10) .0050(10) .020(2)
C61 .107(3) .117(3) .071(2) -.004(3) -.006(2) -.032(2)
C62 .109(4) .260(10) .082(3) .025(6) -.019(3) -.050(5)
C63 .133(6) .270(10) .136(6) -.093(8) .007(5) -.085(8)
C71 .145(4) .084(3) .081(2) .043(3) .029(3) -.011(2)
C72 .41(2) .113(5) .129(6) .130(10) .067(9) -.006(4)
C73 .34(2) .129(7) .220(10) .070(10) .100(10) -.059(8)

loop_
_atom_site_label
_atom_site_fract_x
_atom_site_fract_y
_atom_site_fract_z
_atom_site_U_iso_or_equiv
_atom_site_thermal_displace_type
_atom_site_refinement_flags
_atom_site_disorder_group
Co .33595(3) .221210(10) .35551(2) .0365(2) Uani ? ?
P .31144(6) .26880(3) .47286(4) .0530(4) Uani ? ?
Cl .35910(6) .17339(3) .23697(4) .0532(3) Uani ? ?
N1 .4908(2) .24014(9) .36930(10) .0412(9) Uani ? ?
N2 .3310(2) .30540(10) .30380(10) .0415(9) Uani ? ?
N3 .3419(2) .13513(9) .40310(10) .0397(9) Uani ? ?
N4 .1832(2) .19830(10) .33460(10) .0470(10) Uani ? ?
O1 .5658(2) .19625(9) .40350(10) .0491(8) Uani ? ?
O2 .2351(2) .33443(9) .27500(10) .0537(9) Uani ? ?
O3 .4350(2) .11229(9) .44600(10) .0481(8) Uani ? ?
O4 .1086(2) .23960(10) .29410(10) .0610(10) Uani ? ?
C1 .5231(2) .29420(10) .33340(10) .0410(10) Uani ? ?
C2 .4268(2) .33440(10) .29870(10) .0410(10) Uani ? ?
C3 .2508(2) .10030(10) .39470(10) .0440(10) Uani ? ?
C4 .1557(2) .13570(10) .3494(2) .0460(10) Uani ? ?
C5 .2199(4) .2264(3) .5327(2) .086(2) Uani ? ?
C6 .4387(4) .2693(2) .5446(2) .084(2) Uani ? ?
C7 .2657(4) .3560(2) .4628(2) .072(2) Uani ? ?
C11 .6410(2) .31000(10) .3243(2) .0470(10) Uani ? ?
C12 .7276(3) .2980(2) .3845(2) .062(2) Uani ? ?
C13 .8373(3) .3119(2) .3727(3) .077(2) Uani ? ?
C14 .8626(4) .3370(2) .3028(3) .084(2) Uani ? ?
C15 .7782(4) .3493(3) .2436(3) .084(2) Uani ? ?
C16 .6686(3) .3357(2) .2533(2) .066(2) Uani ? ?
C21 .4358(2) .40260(10) .2654(2) .0430(10) Uani ? ?
C22 .3915(2) .4170(2) .1882(2) .0550(10) Uani ? ?
C23 .4018(3) .4812(2) .1581(2) .065(2) Uani ? ?
C24 .4529(3) .5308(2) .2046(3) .067(2) Uani ? ?
C25 .4962(4) .5171(2) .2811(3) .073(2) Uani ? ?
C26 .4888(3) .4533(2) .3117(2) .062(2) Uani ? ?
C31 .2427(2) .03310(10) .4324(2) .0460(10) Uani ? ?
C32 .1610(3) .0220(2) .4815(2) .0560(10) Uani ? ?
C33 .1564(3) -.0401(2) .5196(2) .065(2) Uani ? ?
C34 .2318(3) -.0895(2) .5083(2) .064(2) Uani ? ?
C35 .3124(3) -.07870(10) .4599(2) .061(2) Uani ? ?
C36) .3184(3) -.01720(10) .4214(2) .0530(10) Uani ? ?
C41 .0486(2) .1034(2) .3195(2) .0520(10) Uani ? ?
C42 .0497(3) .0377(2) .2911(2) .069(2) Uani ? ?
C43 -.0506(4) .0059(3) .2617(3) .084(3) Uani ? ?
C44 -.1514(4) .0393(2) .2608(2) .079(2) Uani ? ?
C45 -.1525(3) .1042(3) .2887(2) .077(2) Uani ? ?
C46 -.0526(3) .1363(2) .3174(2) .059(2) Uani ? ?
C51 .0960(10) .2328(8) .5104(5) .1410(10) Uiso G A
C52 .0289(8) .2264(4) .5812(4) .1410(10) Uiso G A
C53 .035(2) .1568(5) .6151(6) .1410(10) Uiso G A
C61 .5205(5) .3242(3) .5398(3) .100(3) Uani ? ?
C62 .6269(7) .3166(7) .5938(4) .152(6) Uani ? ?
C63 .7089(9) .3749(8) .5870(6) .181(8) Uani ? ?
C71 .2387(6) .3910(3) .5379(3) .102(3) Uani ? ?
C72 .211(2) .4614(5) .5265(7) .220(10) Uani ? ?
C73 .177(2) .4957(7) .5980(10) .220(10) Uani ? ?
H1 .497(3) .148(2) .423(2) .048(8) Uiso ? ?
H2 .173(3) .289(2) .285(2) .061(9) Uiso ? ?
H12 .711(3) .274(2) .430(3) .055(8) Uiso ? ?
H13 .903(6) .302(3) .413(4) .10(2) Uiso ? ?
H14 .934(8) .344(4) .298(4) .11(2) Uiso ? ?
H15 .797(4) .360(2) .199(4) .070(10) Uiso ? ?
H16 .614(5) .359(3) .215(3) .080(10) Uiso ? ?
H22 .360(4) .379(3) .153(3) .080(10) Uiso ? ?
H23 .370(5) .493(3) .108(4) .080(10) Uiso ? ?
H24 .462(6) .573(4) .188(4) .11(2) Uiso ? ?
H25 .515(5) .557(3) .311(4) .090(10) Uiso ? ?
H26 .499(5) .444(3) .370(5) .10(2) Uiso ? ?
H32 .112(4) .065(2) .495(2) .062(9) Uiso ? ?
H33 .098(4) -.051(2) .553(3) .070(10) Uiso ? ?
H34 .209(5) -.130(3) .536(3) .090(10) Uiso ? ?
H35 .366(4) -.113(2) .451(2) .060(9) Uiso ? ?
H36 .383(4) -.009(2) .389(3) .070(10) Uiso ? ?
H42 .130(5) .009(3) .293(3) .080(10) Uiso ? ?
H43 -.052(8) -.034(6) .244(5) .12(2) Uiso ? ?
H44 -.207(7) .015(3) .239(4) .09(2) Uiso ? ?
H45 -.237(5) .133(2) .290(3) .080(10) Uiso ? ?
H46 -.047(3) .179(3) .334(2) .060(9) Uiso ? ?

loop_
_atom_type_symbol
_atom_type_description
_atom_type_scat_dispersion_real
_atom_type_scat_dispersion_imag
_atom_type_scat_source
Co cobalt(+3) .299 .973 'International Tables Vol IV Tables 2.2B and 2.3.1'
Cl chlorine(-1) .132 .159 'International Tables Vol IV Tables 2.2B and 2.3.1'
P phosphorus .09 .095 'International Tables Vol IV Tables 2.2B and 2.3.1'
O oxygen .008 .006 'International Tables Vol IV Tables 2.2B and 2.3.1'
N nitrogen .004 .003 'International Tables Vol IV Tables 2.2B and 2.3.1'
C carbon .002 .002 'International Tables Vol IV Tables 2.2B and 2.3.1'
H hydrogen 0 0 'International Tables Vol IV Tables 2.2B and 2.3.1'

loop_
_geom_angle_atom_site_label_1
_geom_angle_atom_site_label_2
_geom_angle_atom_site_label_3
_geom_angle
P Co Cl 179.53(4)
P Co N1 92.45(6)
P Co N2 92.61(7)
P Co N3 89.89(6)
P Co N4 92.09(7)
Cl Co N1 87.99(6)
Cl Co N2 87.29(6)
Cl Co N3 90.22(6)
Cl Co N4 87.48(7)
N1 Co N2 81.66(9)
N1 Co N3 98.24(9)
N1 Co N4 175.40(10)
N2 Co N3 177.50(9)
N2 Co N4 98.74(9)
N3 Co N4 81.16(9)
Co P C5 117.60(10)
Co P C6 113.70(10)
Co P C7 112.60(10)
C5 P C6 98.1(2)
C5 P C7 107.4(2)
C6 P C7 106.0(2)
Co N1 O1 121.8(2)
Co N1 C1 116.6(2)
O1 N1 C1 120.8(2)
Co N2 O2 122.2(2)
Co N2 C2 116.6(2)
O2 N2 C2 121.2(2)
Co N3 O3 121.70(10)
Co N3 C3 116.8(2)
O3 N3 C3 121.4(2)
Co N4 O4 121.6(2)
Co N4 C4 117.0(2)
O4 N4 C4 120.5(2)
N1 O1 H1 100.0(10)
N2 O2 H2 99(2)
N3 O3 H1 98(2)
N4 O4 H2 99(2)
N1 C1 C2 111.5(2)
N1 C1 C11 124.3(2)
C2 C1 C11 124.0(2)
N2 C2 C1 113.0(2)
N2 C2 C21 122.7(2)
C1 C2 C21 124.2(2)
N3 C3 C4 113.3(2)
N3 C3 C31 122.2(2)
C4 C3 C31 124.3(2)
N4 C4 C3 110.6(2)
N4 C4 C41 125.0(2)
C3 C4 C41 124.2(2)
P C5 C51 118.4(5)
P C6 C61 118.1(3)
P C7 C71 116.5(3)
C1 C11 C12 121.7(3)
C1 C11 C16 120.3(2)
C12 C11 C16 118.0(3)
C11 C12 C13 119.8(3)
C11 C12 H12 119(2)
C13 C12 H12 121(2)
C12 C13 C14 121.4(4)
C12 C13 H13 123(4)
C14 C13 H13 115(4)
C13 C14 C15 119.3(4)
C13 C14 H14 118(5)
C15 C14 H14 123(5)
C14 C15 C16 120.7(5)
C14 C15 H15 117(3)
C16 C15 H15 122(3)
C11 C16 C15 120.9(3)
C11 C16 H16 123(3)
C15 C16 H16 113(3)
C2 C21 C22 121.0(2)
C2 C21 C26 119.7(2)
C22 C21 C26 119.3(3)
C21 C22 C23 119.9(3)
C21 C22 H22 119(3)
C23 C22 H22 121(3)
C22 C23 C24 120.3(3)
C22 C23 H23 123(3)
C24 C23 H23 117(3)
C23 C24 C25 120.1(3)
C23 C24 H24 123(5)
C25 C24 H24 116(5)
C24 C25 C26 120.6(3)
C24 C25 H25 113(4)
C26 C25 H25 125(4)
C21 C26 C25 119.8(3)
C21 C26 H26 115(4)
C25 C26 H26 122(4)
C3 C31 C32 119.6(2)
C3 C31 C36 120.5(3)
C32 C31 C36 119.8(3)
C31 C32 C33 119.6(3)
C31 C32 H32 116(2)
C33 C32 H32 123(2)
C32 C33 C34 120.1(3)
C32 C33 H33 122(3)
C34 C33 H33 117(3)
C33 C34 C35 120.4(3)
C33 C34 H34 107(3)
C35 C34 H34 132(4)
C34 C35 C36 120.3(3)
C34 C35 H35 122(3)
C36 C35 H35 118(3)
C31 C36 C35 119.7(3)
C31 C36 H36 122(3)
C35 C36 H36 118(3)
C4 C41 C42 118.9(3)
C4 C41 C46 122.3(3)
C42 C41 C46 118.8(3)
C41 C42 C43 120.2(4)
C41 C42 H42 121(3)
C43 C42 H42 118(3)
C42 C43 C44 120.3(5)
C42 C43 H43 122(6)
C44 C43 H43 118(6)
C43 C44 C45 119.5(4)
C43 C44 H44 112(5)
C45 C44 H44 129(5)
C44 C45 C46 120.3(4)
C44 C45 H45 121(2)
C46 C45 H45 119(2)
C41 C46 C45 120.9(4)
C41 C46 H46 114(3)
C45 C46 H46 125(3)
C5 C51 C52 113.4(7)
C51 C52 C53 112.0(10)
C6 C61 C62 114.7(6)
C61 C62 C63 112.8(9)
C7 C71 C72 113.3(6)
C71 C72 C73 114.0(10)

loop_
_geom_bond_atom_site_label_1
_geom_bond_atom_site_label_2
_geom_bond_site_symmetry_1
_geom_bond_site_symmetry_2
_geom_bond_distance
_geom_bond_publ_flag
Co P . . 2.2696(8) ?
Co Cl . . 2.2857(7) ?
Co N1 . . 1.886(2) ?
Co N2 . . 1.888(2) ?
Co N3 . . 1.890(2) ?
Co N4 . . 1.883(2) ?
P C5 . . 1.802(5) ?
P C6 . . 1.837(4) ?
P C7 . . 1.818(4) ?
N1 O1 . . 1.335(3) yes
N1 C1 . . 1.318(3) yes
N2 O2 . . 1.328(3) yes
N2 C2 . . 1.302(3) yes
N3 O3 . . 1.339(3) yes
N3 C3 . . 1.288(3) yes
N4 O4 . . 1.342(3) yes
N4 C4 . . 1.318(3) yes
C1 C2 . . 1.470(3) ?
C1 C11 . . 1.480(4) yes
C2 C21 . . 1.478(3) yes
C3 C4 . . 1.477(3) ?
C3 C31 . . 1.491(4) yes
C4 C41 . . 1.472(4) yes
C5 C51 . . 1.50(2) ?
C6 C61 . . 1.479(8) ?
C7 C71 . . 1.531(7) ?
C11 C12 . . 1.389(4) ?
C11 C16 . . 1.395(5) ?
C12 C13 . . 1.387(5) ?
C12 H12 . . .96(4) ?
C13 C14 . . 1.364(7) ?
C13 H13 . . .99(7) ?
C14 C15 . . 1.364(7) ?
C14 H14 . . .90(10) ?
C15 C16 . . 1.376(6) ?
C15 H15 . . .84(6) ?
C16 H16 . . .98(5) ?
C21 C22 . . 1.388(4) ?
C21 C26 . . 1.385(4) ?
C22 C23 . . 1.386(5) ?
C22 H22 . . 1.01(5) ?
C23 C24 . . 1.362(5) ?
C23 H23 . . .92(6) ?
C24 C25 . . 1.373(6) ?
C24 H24 . . .90(9) ?
C25 C26 . . 1.378(5) ?
C25 H25 . . .95(6) ?
C26 H26 . . 1.01(8) ?
C31 C32 . . 1.388(4) ?
C31 C36 . . 1.380(4) ?
C32 C33 . . 1.398(5) ?
C32 H32 . . 1.08(4) ?
C33 C34 . . 1.365(5) ?
C33 H33 . . .99(5) ?
C34 C35 . . 1.368(5) ?
C34 H34 . . .99(6) ?
C35 C36 . . 1.395(4) ?
C35 H35 . . .96(5) ?
C36 H36 . . 1.03(5) ?
C41 C42 . . 1.394(5) ?
C41 C46 . . 1.377(4) ?
C42 C43 . . 1.398(6) ?
C42 H42 . . 1.12(5) ?
C43 C44 . . 1.381(7) ?
C43 H43 . . .80(10) ?
C44 C45 . . 1.376(7) ?
C44 H44 . . .87(7) ?
C45 C46 . . 1.394(5) ?
C45 H45 . . 1.17(5) ?
C46 H46 . . .90(5) ?
C51 C52 . . 1.540(10) ?
C52 C53 . . 1.500(10) ?
C61 C62 . . 1.489(9) ?
C62 C63 . . 1.53(2) ?
C71 C72 . . 1.440(10) ?
C72 C73 . . 1.50(2) ?
